data_7212354
loop_
_publ_author_name
'Chen, Xi'
'Qiao, Shan-Bao'
'Liu, Dong'
'Lang, Jian-Ping'
'Zhang, Yong'
'Xu, Cheng'
'Ma, Shu-Lin'

_publ_section_title
;
 Solvent effects on the assembly of Ni/Na coordination polymers from
 reactions of [Ni(acac)2(H2O)2] with sodium dicyanamide
;
_journal_issue 5
_journal_name_full CrystEngComm
_journal_page_first 1610
_journal_paper_doi 10.1039/b925912k
_journal_volume 12
_journal_year 2010
_chemical_formula_moiety 'C14 H17 N4 Na Ni O4'
_chemical_formula_sum 'C14 H17 N4 Na Ni O4'
_chemical_formula_weight 387.02
_chemical_name_systematic
;
?
;
_space_group_IT_number 15
_symmetry_cell_setting monoclinic
_symmetry_space_group_name_Hall '-C 2yc'
_symmetry_space_group_name_H-M 'C 1 2/c 1'
_atom_sites_solution_hydrogens geom
_atom_sites_solution_primary direct
_atom_sites_solution_secondary difmap
_audit_creation_method SHELXL-97
_cell_angle_alpha 90.00
_cell_angle_beta 116.890(4)
_cell_angle_gamma 90.00
_cell_formula_units_Z 8
_cell_length_a 22.330(4)
_cell_length_b 10.9143(15)
_cell_length_c 17.122(3)
_cell_measurement_reflns_used 6153
_cell_measurement_temperature 193(2)
_cell_measurement_theta_max 25.3
_cell_measurement_theta_min 3.0
_cell_volume 3721.7(11)
_computing_cell_refinement CrystalClear
_computing_data_collection CrystalClear
_computing_data_reduction CrystalStructure
_computing_publication_material 'CrystalStructure 3.7.0'
_computing_structure_refinement 'SHELXL-97 (Sheldrick, 1997)'
_computing_structure_solution 'SHELXS-97 (Sheldrick, 1990)'
_diffrn_ambient_temperature 193(2)
_diffrn_measured_fraction_theta_full 0.998
_diffrn_measured_fraction_theta_max 0.998
_diffrn_measurement_device_type 'Rigaku Mercury'
_diffrn_measurement_method \w
_diffrn_radiation_monochromator graphite
_diffrn_radiation_source 'fine-focus sealed tube'
_diffrn_radiation_type MoK\a
_diffrn_radiation_wavelength 0.71070
_diffrn_reflns_av_R_equivalents 0.0474
_diffrn_reflns_av_sigmaI/netI 0.0349
_diffrn_reflns_limit_h_max 26
_diffrn_reflns_limit_h_min -26
_diffrn_reflns_limit_k_max 13
_diffrn_reflns_limit_k_min -12
_diffrn_reflns_limit_l_max 19
_diffrn_reflns_limit_l_min -20
_diffrn_reflns_number 18103
_diffrn_reflns_theta_full 25.35
_diffrn_reflns_theta_max 25.35
_diffrn_reflns_theta_min 3.03
_diffrn_standards_decay_% 0
_diffrn_standards_interval_count 0
_diffrn_standards_interval_time 0
_diffrn_standards_number 0
_exptl_absorpt_coefficient_mu 1.089
_exptl_absorpt_correction_T_max 0.8625
_exptl_absorpt_correction_T_min 0.7502
_exptl_absorpt_correction_type multi-scan
_exptl_absorpt_process_details 'Jacobson, R. (1998) Private communication.'
_exptl_crystal_colour light-blue
_exptl_crystal_density_diffrn 1.381
_exptl_crystal_density_method 'not measured'
_exptl_crystal_description block
_exptl_crystal_F_000 1600
_exptl_crystal_size_max 0.28
_exptl_crystal_size_mid 0.16
_exptl_crystal_size_min 0.14
_refine_diff_density_max 1.008
_refine_diff_density_min -0.320
_refine_diff_density_rms 0.065
_refine_ls_extinction_method none
_refine_ls_goodness_of_fit_ref 1.112
_refine_ls_hydrogen_treatment constr
_refine_ls_matrix_type full
_refine_ls_number_parameters 226
_refine_ls_number_reflns 3395
_refine_ls_number_restraints 0
_refine_ls_restrained_S_all 1.112
_refine_ls_R_factor_all 0.0582
_refine_ls_R_factor_gt 0.0458
_refine_ls_shift/su_max 0.002
_refine_ls_shift/su_mean 0.000
_refine_ls_structure_factor_coef Fsqd
_refine_ls_weighting_details 'calc w=1/[\s^2^(Fo^2^)+(0.0344P)^2^+7.5888P] where P=(Fo^2^+2Fc^2^)/3'
_refine_ls_weighting_scheme calc
_refine_ls_wR_factor_gt 0.0926
_refine_ls_wR_factor_ref 0.0982
_reflns_number_gt 2895
_reflns_number_total 3395
_reflns_threshold_expression >2sigma(I)
_cod_data_source_file b925912k.txt
_cod_data_source_block '[Ni(acac)2Na(dca)(MeCN)]n'
_cod_original_sg_symbol_H-M 'C 2/c'
_cod_database_code 7212354

loop_
_symmetry_equiv_pos_as_xyz
'x, y, z'
'-x, y, -z+1/2'
'x+1/2, y+1/2, z'
'-x+1/2, y+1/2, -z+1/2'
'-x, -y, -z'
'x, -y, z-1/2'
'-x+1/2, -y+1/2, -z'
'x+1/2, -y+1/2, z-1/2'

loop_
_atom_site_label
_atom_site_type_symbol
_atom_site_fract_x
_atom_site_fract_y
_atom_site_fract_z
_atom_site_U_iso_or_equiv
_atom_site_adp_type
_atom_site_occupancy
_atom_site_symmetry_multiplicity
_atom_site_calc_flag
_atom_site_refinement_flags
Ni1 Ni 0.5000 0.0000 0.0000 0.02920(16) Uani 1 2 d S
Ni2 Ni 0.7500 -0.2500 0.5000 0.02674(16) Uani 1 2 d S
Na1 Na 0.64389(6) 0.11487(12) 0.05295(8) 0.0385(3) Uani 1 1 d .
O1 O 0.54435(11) 0.1586(2) 0.05914(13) 0.0360(5) Uani 1 1 d .
O2 O 0.43940(11) 0.0016(2) 0.05884(14) 0.0388(5) Uani 1 1 d .
O3 O 0.75875(11) -0.42519(19) 0.46596(13) 0.0328(5) Uani 1 1 d .
O4 O 0.65344(11) -0.2797(2) 0.47329(14) 0.0377(5) Uani 1 1 d .
N1 N 0.57260(15) -0.0968(3) 0.10236(18) 0.0461(7) Uani 1 1 d .
N2 N 0.6503(2) -0.2353(3) 0.2122(2) 0.0780(13) Uani 1 1 d .
N3 N 0.71776(14) -0.2056(2) 0.36920(17) 0.0381(7) Uani 1 1 d .
N4 N 0.70790(17) 0.0929(4) 0.2138(2) 0.0613(10) Uani 1 1 d .
C1 C 0.5674(2) 0.3375(4) 0.1440(3) 0.0647(12) Uani 1 1 d .
H1A H 0.6153 0.3173 0.1746 0.097 Uiso 1 1 calc R
H1B H 0.5537 0.3761 0.1850 0.097 Uiso 1 1 calc R
H1C H 0.5593 0.3942 0.0958 0.097 Uiso 1 1 calc R
C2 C 0.52721(17) 0.2218(3) 0.1078(2) 0.0389(8) Uani 1 1 d .
C3 C 0.47677(18) 0.1912(3) 0.1311(2) 0.0455(9) Uani 1 1 d .
H3 H 0.4678 0.2493 0.1657 0.055 Uiso 1 1 calc R
C4 C 0.43796(17) 0.0845(4) 0.1090(2) 0.0420(8) Uani 1 1 d .
C5 C 0.3915(2) 0.0630(4) 0.1499(3) 0.0667(13) Uani 1 1 d .
H5A H 0.3489 0.0291 0.1060 0.100 Uiso 1 1 calc R
H5B H 0.3830 0.1409 0.1717 0.100 Uiso 1 1 calc R
H5C H 0.4124 0.0052 0.1987 0.100 Uiso 1 1 calc R
C6 C 0.7250(2) -0.6145(3) 0.3922(3) 0.0588(11) Uani 1 1 d .
H6A H 0.7355 -0.6010 0.3432 0.088 Uiso 1 1 calc R
H6B H 0.6862 -0.6694 0.3736 0.088 Uiso 1 1 calc R
H6C H 0.7638 -0.6517 0.4412 0.088 Uiso 1 1 calc R
C7 C 0.70863(18) -0.4931(3) 0.4209(2) 0.0371(8) Uani 1 1 d .
C8 C 0.64181(18) -0.4661(3) 0.3976(2) 0.0426(8) Uani 1 1 d .
H8 H 0.6094 -0.5233 0.3605 0.051 Uiso 1 1 calc R
C9 C 0.61727(17) -0.3636(3) 0.4230(2) 0.0407(8) Uani 1 1 d .
C10 C 0.54274(19) -0.3472(5) 0.3896(3) 0.0670(13) Uani 1 1 d .
H10A H 0.5325 -0.3390 0.4393 0.101 Uiso 1 1 calc R
H10B H 0.5192 -0.4187 0.3545 0.101 Uiso 1 1 calc R
H10C H 0.5281 -0.2733 0.3533 0.101 Uiso 1 1 calc R
C11 C 0.60941(18) -0.1564(3) 0.1576(2) 0.0411(8) Uani 1 1 d .
C12 C 0.68449(18) -0.2132(3) 0.2952(2) 0.0387(8) Uani 1 1 d .
C13 C 0.7931(2) 0.0629(4) 0.3763(2) 0.0546(10) Uani 1 1 d .
H13A H 0.7829 0.1203 0.4127 0.082 Uiso 1 1 calc R
H13B H 0.8386 0.0784 0.3838 0.082 Uiso 1 1 calc R
H13C H 0.7901 -0.0213 0.3941 0.082 Uiso 1 1 calc R
C14 C 0.74506(19) 0.0800(3) 0.2847(2) 0.0457(9) Uani 1 1 d .

loop_
_atom_site_aniso_label
_atom_site_aniso_U_11
_atom_site_aniso_U_22
_atom_site_aniso_U_33
_atom_site_aniso_U_23
_atom_site_aniso_U_13
_atom_site_aniso_U_12
Ni1 0.0243(3) 0.0382(3) 0.0217(3) 0.0011(2) 0.0074(2) -0.0013(2)
Ni2 0.0263(3) 0.0321(3) 0.0198(3) 0.0006(2) 0.0086(2) 0.0025(2)
Na1 0.0314(7) 0.0515(8) 0.0314(7) 0.0013(6) 0.0132(6) -0.0069(6)
O1 0.0321(12) 0.0434(13) 0.0310(12) -0.0016(10) 0.0130(10) -0.0046(10)
O2 0.0346(13) 0.0516(14) 0.0348(12) -0.0078(11) 0.0200(11) -0.0077(11)
O3 0.0334(12) 0.0350(12) 0.0280(11) 0.0010(9) 0.0120(10) 0.0043(10)
O4 0.0294(12) 0.0485(14) 0.0330(12) -0.0091(10) 0.0122(10) -0.0022(10)
N1 0.0433(18) 0.0528(18) 0.0294(16) 0.0029(14) 0.0051(14) 0.0030(15)
N2 0.106(3) 0.063(2) 0.0249(17) -0.0028(15) -0.0050(18) 0.047(2)
N3 0.0476(18) 0.0404(16) 0.0241(15) 0.0042(12) 0.0143(13) 0.0049(13)
N4 0.050(2) 0.091(3) 0.0377(19) 0.0057(18) 0.0158(17) -0.0211(19)
C1 0.081(3) 0.053(2) 0.066(3) -0.019(2) 0.038(2) -0.020(2)
C2 0.039(2) 0.0429(19) 0.0295(18) -0.0002(15) 0.0110(16) -0.0002(15)
C3 0.049(2) 0.051(2) 0.044(2) -0.0156(17) 0.0273(18) -0.0049(18)
C4 0.0344(19) 0.063(2) 0.0297(17) -0.0075(17) 0.0156(15) -0.0040(17)
C5 0.057(3) 0.097(3) 0.062(3) -0.030(3) 0.040(2) -0.027(2)
C6 0.073(3) 0.039(2) 0.059(3) -0.0130(18) 0.025(2) 0.0020(19)
C7 0.049(2) 0.0348(18) 0.0278(17) -0.0021(14) 0.0171(16) -0.0013(16)
C8 0.041(2) 0.045(2) 0.0374(19) -0.0111(16) 0.0145(16) -0.0110(16)
C9 0.0331(19) 0.055(2) 0.0307(18) -0.0040(16) 0.0117(15) -0.0046(16)
C10 0.035(2) 0.095(3) 0.064(3) -0.032(3) 0.017(2) -0.010(2)
C11 0.044(2) 0.049(2) 0.0243(17) -0.0064(16) 0.0102(16) 0.0047(17)
C12 0.049(2) 0.0361(18) 0.029(2) 0.0037(14) 0.0162(17) 0.0120(15)
C13 0.061(3) 0.057(2) 0.038(2) 0.0071(18) 0.0157(19) -0.002(2)
C14 0.045(2) 0.056(2) 0.042(2) 0.0010(18) 0.0255(19) -0.0097(18)

loop_
_atom_type_symbol
_atom_type_description
_atom_type_scat_dispersion_real
_atom_type_scat_dispersion_imag
_atom_type_scat_source
C C 0.0033 0.0016 'International Tables Vol C Tables 4.2.6.8 and 6.1.1.4'
H H 0.0000 0.0000 'International Tables Vol C Tables 4.2.6.8 and 6.1.1.4'
N N 0.0061 0.0033 'International Tables Vol C Tables 4.2.6.8 and 6.1.1.4'
Ni Ni 0.3393 1.1124 'International Tables Vol C Tables 4.2.6.8 and 6.1.1.4'
O O 0.0106 0.0060 'International Tables Vol C Tables 4.2.6.8 and 6.1.1.4'
Na Na 0.0362 0.0249 'International Tables Vol C Tables 4.2.6.8 and 6.1.1.4'

loop_
_geom_angle_atom_site_label_1
_geom_angle_atom_site_label_2
_geom_angle_atom_site_label_3
_geom_angle
_geom_angle_site_symmetry_1
_geom_angle_site_symmetry_3
O2 Ni1 O2 180.00(15) . 5_655
O2 Ni1 O1 91.69(9) . .
O2 Ni1 O1 88.31(9) 5_655 .
O2 Ni1 O1 88.31(9) . 5_655
O2 Ni1 O1 91.69(9) 5_655 5_655
O1 Ni1 O1 180.0(2) . 5_655
O2 Ni1 N1 88.44(11) . 5_655
O2 Ni1 N1 91.56(11) 5_655 5_655
O1 Ni1 N1 90.31(10) . 5_655
O1 Ni1 N1 89.69(10) 5_655 5_655
O2 Ni1 N1 91.56(11) . .
O2 Ni1 N1 88.44(11) 5_655 .
O1 Ni1 N1 89.69(10) . .
O1 Ni1 N1 90.31(10) 5_655 .
N1 Ni1 N1 180.0(3) 5_655 .
O2 Ni1 Na1 47.64(7) . 5_655
O2 Ni1 Na1 132.36(7) 5_655 5_655
O1 Ni1 Na1 133.12(7) . 5_655
O1 Ni1 Na1 46.88(7) 5_655 5_655
N1 Ni1 Na1 69.78(9) 5_655 5_655
N1 Ni1 Na1 110.22(9) . 5_655
O2 Ni1 Na1 132.36(7) . .
O2 Ni1 Na1 47.64(7) 5_655 .
O1 Ni1 Na1 46.88(7) . .
O1 Ni1 Na1 133.12(7) 5_655 .
N1 Ni1 Na1 110.22(9) 5_655 .
N1 Ni1 Na1 69.78(9) . .
Na1 Ni1 Na1 180.00(6) 5_655 .
O4 Ni2 O4 180.0 . 7_646
O4 Ni2 O3 89.13(9) . 7_646
O4 Ni2 O3 90.87(9) 7_646 7_646
O4 Ni2 O3 90.87(9) . .
O4 Ni2 O3 89.13(9) 7_646 .
O3 Ni2 O3 180.000(1) 7_646 .
O4 Ni2 N3 91.18(10) . 7_646
O4 Ni2 N3 88.82(10) 7_646 7_646
O3 Ni2 N3 86.66(9) 7_646 7_646
O3 Ni2 N3 93.34(9) . 7_646
O4 Ni2 N3 88.82(10) . .
O4 Ni2 N3 91.18(10) 7_646 .
O3 Ni2 N3 93.34(9) 7_646 .
O3 Ni2 N3 86.66(9) . .
N3 Ni2 N3 180.00(6) 7_646 .
O4 Ni2 Na1 45.32(7) . 6_556
O4 Ni2 Na1 134.68(7) 7_646 6_556
O3 Ni2 Na1 46.89(6) 7_646 6_556
O3 Ni2 Na1 133.11(6) . 6_556
N3 Ni2 Na1 75.27(8) 7_646 6_556
N3 Ni2 Na1 104.73(8) . 6_556
O4 Ni2 Na1 134.68(7) . 4_645
O4 Ni2 Na1 45.32(7) 7_646 4_645
O3 Ni2 Na1 133.11(6) 7_646 4_645
O3 Ni2 Na1 46.89(6) . 4_645
N3 Ni2 Na1 104.73(8) 7_646 4_645
N3 Ni2 Na1 75.27(8) . 4_645
Na1 Ni2 Na1 180.00(4) 6_556 4_645
O1 Na1 O4 102.19(9) . 6
O1 Na1 O2 74.16(8) . 5_655
O4 Na1 O2 100.94(9) 6 5_655
O1 Na1 O3 175.21(9) . 4_655
O4 Na1 O3 74.36(8) 6 4_655
O2 Na1 O3 103.01(9) 5_655 4_655
O1 Na1 N4 92.98(10) . .
O4 Na1 N4 124.59(11) 6 .
O2 Na1 N4 134.44(11) 5_655 .
O3 Na1 N4 91.74(10) 4_655 .
O1 Na1 Ni1 39.51(6) . .
O4 Na1 Ni1 119.18(7) 6 .
O2 Na1 Ni1 39.44(5) 5_655 .
O3 Na1 Ni1 139.25(7) 4_655 .
N4 Na1 Ni1 106.26(8) . .
O1 Na1 Ni2 138.87(8) . 4_655
O4 Na1 Ni2 38.10(6) 6 4_655
O2 Na1 Ni2 115.27(7) 5_655 4_655
O3 Na1 Ni2 38.62(5) 4_655 4_655
N4 Na1 Ni2 103.16(8) . 4_655
Ni1 Na1 Ni2 150.59(4) . 4_655
C2 O1 Ni1 124.7(2) . .
C2 O1 Na1 136.2(2) . .
Ni1 O1 Na1 93.61(9) . .
C4 O2 Ni1 125.2(2) . .
C4 O2 Na1 133.6(2) . 5_655
Ni1 O2 Na1 92.92(9) . 5_655
C7 O3 Ni2 123.3(2) . .
C7 O3 Na1 129.3(2) . 4_645
Ni2 O3 Na1 94.49(9) . 4_645
C9 O4 Ni2 123.9(2) . .
C9 O4 Na1 139.4(2) . 6_556
Ni2 O4 Na1 96.59(9) . 6_556
C11 N1 Ni1 175.3(3) . .
C12 N2 C11 122.8(3) . .
C12 N3 Ni2 155.7(3) . .
C14 N4 Na1 169.6(3) . .
C2 C1 H1A 109.5 . .
C2 C1 H1B 109.5 . .
H1A C1 H1B 109.5 . .
C2 C1 H1C 109.5 . .
H1A C1 H1C 109.5 . .
H1B C1 H1C 109.5 . .
O1 C2 C3 125.5(3) . .
O1 C2 C1 115.1(3) . .
C3 C2 C1 119.3(3) . .
C2 C3 C4 127.1(3) . .
C2 C3 H3 116.4 . .
C4 C3 H3 116.4 . .
O2 C4 C3 125.4(3) . .
O2 C4 C5 116.1(3) . .
C3 C4 C5 118.4(3) . .
C4 C5 H5A 109.5 . .
C4 C5 H5B 109.5 . .
H5A C5 H5B 109.5 . .
C4 C5 H5C 109.5 . .
H5A C5 H5C 109.5 . .
H5B C5 H5C 109.5 . .
C7 C6 H6A 109.5 . .
C7 C6 H6B 109.5 . .
H6A C6 H6B 109.5 . .
C7 C6 H6C 109.5 . .
H6A C6 H6C 109.5 . .
H6B C6 H6C 109.5 . .
O3 C7 C8 125.9(3) . .
O3 C7 C6 115.6(3) . .
C8 C7 C6 118.5(3) . .
C7 C8 C9 126.9(3) . .
C7 C8 H8 116.5 . .
C9 C8 H8 116.5 . .
O4 C9 C8 124.8(3) . .
O4 C9 C10 115.3(3) . .
C8 C9 C10 119.9(3) . .
C9 C10 H10A 109.5 . .
C9 C10 H10B 109.5 . .
H10A C10 H10B 109.5 . .
C9 C10 H10C 109.5 . .
H10A C10 H10C 109.5 . .
H10B C10 H10C 109.5 . .
N1 C11 N2 172.0(4) . .
N3 C12 N2 172.8(4) . .
C14 C13 H13A 109.5 . .
C14 C13 H13B 109.5 . .
H13A C13 H13B 109.5 . .
C14 C13 H13C 109.5 . .
H13A C13 H13C 109.5 . .
H13B C13 H13C 109.5 . .
N4 C14 C13 179.9(5) . .

loop_
_geom_bond_atom_site_label_1
_geom_bond_atom_site_label_2
_geom_bond_distance
_geom_bond_site_symmetry_2
Ni1 O2 2.020(2) .
Ni1 O2 2.020(2) 5_655
Ni1 O1 2.024(2) .
Ni1 O1 2.024(2) 5_655
Ni1 N1 2.061(3) 5_655
Ni1 N1 2.061(3) .
Ni1 Na1 3.1753(13) 5_655
Ni1 Na1 3.1753(13) .
Ni2 O4 2.018(2) .
Ni2 O4 2.018(2) 7_646
Ni2 O3 2.034(2) 7_646
Ni2 O3 2.034(2) .
Ni2 N3 2.076(3) 7_646
Ni2 N3 2.076(3) .
Ni2 Na1 3.2487(13) 6_556
Ni2 Na1 3.2487(13) 4_645
Na1 O1 2.322(3) .
Na1 O4 2.325(3) 6
Na1 O2 2.349(3) 5_655
Na1 O3 2.379(3) 4_655
Na1 N4 2.475(3) .
Na1 Ni2 3.2487(12) 4_655
O1 C2 1.266(4) .
O2 C4 1.257(4) .
O2 Na1 2.349(3) 5_655
O3 C7 1.271(4) .
O3 Na1 2.379(3) 4_645
O4 C9 1.266(4) .
O4 Na1 2.325(3) 6_556
N1 C11 1.135(4) .
N2 C12 1.296(4) .
N2 C11 1.295(5) .
N3 C12 1.146(4) .
N4 C14 1.127(4) .
C1 C2 1.510(5) .
C1 H1A 0.9800 .
C1 H1B 0.9800 .
C1 H1C 0.9800 .
C2 C3 1.395(5) .
C3 C4 1.398(5) .
C3 H3 0.9500 .
C4 C5 1.511(5) .
C5 H5A 0.9800 .
C5 H5B 0.9800 .
C5 H5C 0.9800 .
C6 C7 1.515(5) .
C6 H6A 0.9800 .
C6 H6B 0.9800 .
C6 H6C 0.9800 .
C7 C8 1.391(5) .
C8 C9 1.399(5) .
C8 H8 0.9500 .
C9 C10 1.506(5) .
C10 H10A 0.9800 .
C10 H10B 0.9800 .
C10 H10C 0.9800 .
C13 C14 1.457(5) .
C13 H13A 0.9800 .
C13 H13B 0.9800 .
C13 H13C 0.9800 .
